data_1506031
loop_
_publ_author_name
'Ichikawa, Junji'
'Kaneko, Mikio'
'Yokota, Misaki'
'Itonaga, Masaaki'
'Yokoyama, Takaharu'

_publ_section_title
;
 Friedel-Crafts-type cyclization of 2,2-difluorovinyl ketones via
 alpha-fluorocarbocations and its application in domino cyclizations.
;
_journal_issue 15
_journal_name_full 'Organic letters'
_journal_page_first 3167
_journal_page_last 3170
_journal_paper_doi 10.1021/ol060912r
_journal_volume 8
_journal_year 2006
_chemical_formula_moiety 'C22 H22 O'
_chemical_formula_sum 'C22 H22 O'
_chemical_formula_weight 302.40
_chemical_name_systematic ?
_space_group_IT_number 14
_symmetry_cell_setting monoclinic
_symmetry_space_group_name_Hall '-P 2yab'
_symmetry_space_group_name_H-M 'P 1 21/a 1'
_atom_sites_solution_hydrogens geom
_atom_sites_solution_primary direct
_atom_sites_solution_secondary difmap
_audit_creation_method SHELXL-97
_cell_angle_alpha 90.00
_cell_angle_beta 105.079(2)
_cell_angle_gamma 90.00
_cell_formula_units_Z 4
_cell_length_a 7.996(5)
_cell_length_b 17.120(9)
_cell_length_c 12.331(7)
_cell_measurement_reflns_used 4641
_cell_measurement_temperature 120(2)
_cell_measurement_theta_max 27.4835
_cell_measurement_theta_min 3.4239
_cell_volume 1629.9(16)
_computing_cell_refinement 'CrystalClear (Rigaku Corp., 2000)'
_computing_data_collection 'CrystalClear (Rigaku Corp., 2000)'
_computing_data_reduction 'CrystalClear (Rigaku Corp., 2000)'
_computing_molecular_graphics 'ORTEP-3 for Windows ver 1.08 (Farrugia, 1997-2005)'
_computing_structure_refinement 'SHELXL-97 (Sheldrick, 1997)'
_computing_structure_solution 'SHELXS-97 (Sheldrick, 1990)'
_diffrn_ambient_temperature 120(2)
_diffrn_detector_area_resol_mean 14.5666
_diffrn_measured_fraction_theta_full 0.986
_diffrn_measured_fraction_theta_max 0.986
_diffrn_measurement_details
;
scan:
    Number of images: 600
               Slice: -70.0000 - 110.0000
         Image width: 0.3000
            Exp time: 10.0000
       Rotation axis: Omega
               Omega: 0.0000
                 Chi: 45.0000
                 Phi: 0.0000
                 XTD: 45.0213
              2theta: 19.7017
scan:
    Number of images: 600
               Slice: -70.0000 - 110.0000
         Image width: 0.3000
            Exp time: 10.0000
       Rotation axis: Omega
               Omega: 0.0000
                 Chi: 45.0000
                 Phi: 90.0000
                 XTD: 45.0213
              2theta: 19.7017
scan:
    Number of images: 600
               Slice: -70.0000 - 110.0000
         Image width: 0.3000
            Exp time: 10.0000
       Rotation axis: Omega
               Omega: 0.0000
                 Chi: 45.0000
                 Phi: 180.0000
                 XTD: 45.0213
              2theta: 19.7017

;
_diffrn_measurement_device
;
Mercury CCD (2x2 bin mode)
;
_diffrn_measurement_device_details
;
AFC8: Eulerian 3-circle
;
_diffrn_measurement_method dtintegrate.ref
_diffrn_orient_matrix_type d*Trek
_diffrn_orient_matrix_UB_11 -0.0422
_diffrn_orient_matrix_UB_12 -0.0723
_diffrn_orient_matrix_UB_13 -0.0988
_diffrn_orient_matrix_UB_21 0.0541
_diffrn_orient_matrix_UB_22 -0.0205
_diffrn_orient_matrix_UB_23 -0.0081
_diffrn_orient_matrix_UB_31 -0.0225
_diffrn_orient_matrix_UB_32 -0.0732
_diffrn_orient_matrix_UB_33 0.0345
_diffrn_radiation_detector CCD
_diffrn_radiation_monochromator graphite
_diffrn_radiation_source 'fine-focus sealed tube'
_diffrn_radiation_type MoK\a
_diffrn_radiation_wavelength 0.71070
_diffrn_reflns_av_R_equivalents 0.0323
_diffrn_reflns_av_sigmaI/netI 0.0209
_diffrn_reflns_limit_h_max 10
_diffrn_reflns_limit_h_min -10
_diffrn_reflns_limit_k_max 22
_diffrn_reflns_limit_k_min -21
_diffrn_reflns_limit_l_max 16
_diffrn_reflns_limit_l_min -16
_diffrn_reflns_number 16777
_diffrn_reflns_reduction_process 'Lp corrections applied'
_diffrn_reflns_theta_full 27.48
_diffrn_reflns_theta_max 27.48
_diffrn_reflns_theta_min 3.42
_diffrn_source_current 40.0000
_diffrn_source_power 2.0000
_diffrn_source_voltage 50.0000
_exptl_absorpt_coefficient_mu 0.073
_exptl_absorpt_correction_T_max 0.9712
_exptl_absorpt_correction_T_min 0.9573
_exptl_absorpt_correction_type multi-scan
_exptl_absorpt_process_details
;
Jacobson, R. (1998) Private communication
;
_exptl_crystal_colour Colorless
_exptl_crystal_density_diffrn 1.232
_exptl_crystal_density_method 'not measured'
_exptl_crystal_description Block
_exptl_crystal_F_000 648
_exptl_crystal_size_max 0.60
_exptl_crystal_size_mid 0.40
_exptl_crystal_size_min 0.35
_refine_diff_density_max 0.316
_refine_diff_density_min -0.257
_refine_diff_density_rms 0.057
_refine_ls_extinction_method none
_refine_ls_goodness_of_fit_ref 1.135
_refine_ls_hydrogen_treatment riding
_refine_ls_matrix_type full
_refine_ls_number_parameters 209
_refine_ls_number_reflns 3697
_refine_ls_number_restraints 0
_refine_ls_restrained_S_all 1.135
_refine_ls_R_factor_all 0.0627
_refine_ls_R_factor_gt 0.0599
_refine_ls_shift/su_max 0.000
_refine_ls_shift/su_mean 0.000
_refine_ls_structure_factor_coef Fsqd
_refine_ls_weighting_details 'calc w=1/[\s^2^(Fo^2^)+(0.0453P)^2^+2.3672P] where P=(Fo^2^+2Fc^2^)/3'
_refine_ls_weighting_scheme calc
_refine_ls_wR_factor_gt 0.1584
_refine_ls_wR_factor_ref 0.1598
_reflns_number_gt 3518
_reflns_number_total 3697
_reflns_threshold_expression >2sigma(I)
_cod_data_source_file ol060912rsi20060608_104033.cif
_cod_data_source_block yoko0607
_cod_depositor_comments
;
The following automatic conversions were performed:
'_atom_site_symetry_multiplicity' tag replaced with
'_atom_site_symmetry_multiplicity'.

Automatic conversion script
Id: cif_correct_tags 1440 2010-10-19 06:21:57Z saulius 
;
_cod_original_sg_symbol_H-M 'P 21/a'
_cod_database_code 1506031

loop_
_symmetry_equiv_pos_as_xyz
'x, y, z'
'-x+1/2, y+1/2, -z'
'-x, -y, -z'
'x-1/2, -y-1/2, z'

loop_
_atom_site_label
_atom_site_type_symbol
_atom_site_fract_x
_atom_site_fract_y
_atom_site_fract_z
_atom_site_U_iso_or_equiv
_atom_site_adp_type
_atom_site_occupancy
_atom_site_symmetry_multiplicity
_atom_site_calc_flag
_atom_site_refinement_flags
C1 C 0.7356(2) 0.14642(12) 0.38901(18) 0.0222(4) Uani 1 1 d .
H1 H 0.7530 0.1006 0.4384 0.033 Uiso 1 1 calc R
H2 H 0.8450 0.1751 0.4006 0.033 Uiso 1 1 calc R
H3 H 0.6968 0.1295 0.3105 0.033 Uiso 1 1 calc R
C2 C 0.5983(2) 0.19974(11) 0.41646(15) 0.0162(4) Uani 1 1 d .
H4 H 0.5869 0.2472 0.3677 0.019 Uiso 1 1 calc R
C3 C 0.6538(2) 0.22648(11) 0.53986(15) 0.0181(4) Uani 1 1 d .
H5 H 0.7793 0.2383 0.5609 0.022 Uiso 1 1 calc R
H6 H 0.5909 0.2749 0.5485 0.022 Uiso 1 1 calc R
C4 C 0.6168(2) 0.16516(11) 0.61621(16) 0.0180(4) Uani 1 1 d .
C5 C 0.7047(3) 0.15431(12) 0.73594(17) 0.0206(4) Uani 1 1 d .
C6 C 0.6392(3) 0.07685(12) 0.77013(17) 0.0213(4) Uani 1 1 d .
H7 H 0.7188 0.0359 0.7543 0.026 Uiso 1 1 calc R
C7 C 0.6425(3) 0.06754(14) 0.89349(17) 0.0283(5) Uani 1 1 d .
H8 H 0.6495 0.0113 0.9126 0.034 Uiso 1 1 calc R
H9 H 0.7480 0.0930 0.9401 0.034 Uiso 1 1 calc R
C8 C 0.4846(3) 0.10237(14) 0.92247(18) 0.0312(5) Uani 1 1 d .
H10 H 0.4870 0.0893 1.0011 0.037 Uiso 1 1 calc R
H11 H 0.4870 0.1600 0.9158 0.037 Uiso 1 1 calc R
C9 C 0.3199(3) 0.07062(14) 0.84398(18) 0.0289(5) Uani 1 1 d .
H12 H 0.2179 0.0908 0.8665 0.035 Uiso 1 1 calc R
H13 H 0.3191 0.0129 0.8488 0.035 Uiso 1 1 calc R
C10 C 0.3100(3) 0.09561(13) 0.72334(17) 0.0221(4) Uani 1 1 d .
H14 H 0.3082 0.1534 0.7191 0.027 Uiso 1 1 calc R
H15 H 0.2005 0.0760 0.6731 0.027 Uiso 1 1 calc R
C11 C 0.4635(2) 0.06473(11) 0.68173(16) 0.0178(4) Uani 1 1 d .
H16 H 0.4462 0.0084 0.6600 0.021 Uiso 1 1 calc R
C12 C 0.4875(2) 0.11340(11) 0.58389(15) 0.0167(4) Uani 1 1 d .
C13 C 0.3760(2) 0.11260(11) 0.46872(15) 0.0160(4) Uani 1 1 d .
C14 C 0.2212(2) 0.06806(11) 0.43949(16) 0.0192(4) Uani 1 1 d .
H17 H 0.1898 0.0373 0.4952 0.023 Uiso 1 1 calc R
C15 C 0.1167(3) 0.06871(12) 0.33263(17) 0.0206(4) Uani 1 1 d .
H18 H 0.0133 0.0386 0.3151 0.025 Uiso 1 1 calc R
C16 C 0.1604(2) 0.11371(11) 0.24745(16) 0.0185(4) Uani 1 1 d .
C17 C 0.0519(3) 0.11506(12) 0.13618(17) 0.0231(4) Uani 1 1 d .
H19 H -0.0514 0.0849 0.1182 0.028 Uiso 1 1 calc R
C18 C 0.0940(3) 0.15919(13) 0.05450(17) 0.0244(4) Uani 1 1 d .
H20 H 0.0201 0.1598 -0.0196 0.029 Uiso 1 1 calc R
C19 C 0.2473(3) 0.20370(13) 0.08083(17) 0.0251(4) Uani 1 1 d .
H21 H 0.2761 0.2345 0.0242 0.030 Uiso 1 1 calc R
C20 C 0.3558(3) 0.20313(12) 0.18733(17) 0.0215(4) Uani 1 1 d .
H22 H 0.4592 0.2332 0.2030 0.026 Uiso 1 1 calc R
C21 C 0.3164(2) 0.15839(11) 0.27481(16) 0.0170(4) Uani 1 1 d .
C22 C 0.4248(2) 0.15746(10) 0.38759(15) 0.0150(4) Uani 1 1 d .
O1 O 0.8130(2) 0.19673(10) 0.79531(13) 0.0324(4) Uani 1 1 d .

loop_
_atom_site_aniso_label
_atom_site_aniso_U_11
_atom_site_aniso_U_22
_atom_site_aniso_U_33
_atom_site_aniso_U_23
_atom_site_aniso_U_13
_atom_site_aniso_U_12
C1 0.0169(9) 0.0226(10) 0.0294(10) -0.0010(8) 0.0100(8) -0.0011(7)
C2 0.0149(8) 0.0165(8) 0.0184(9) 0.0016(7) 0.0062(7) -0.0015(7)
C3 0.0170(8) 0.0181(9) 0.0188(9) 0.0002(7) 0.0039(7) -0.0038(7)
C4 0.0184(9) 0.0171(9) 0.0184(9) 0.0000(7) 0.0046(7) 0.0001(7)
C5 0.0200(9) 0.0211(9) 0.0200(9) 0.0021(7) 0.0037(7) -0.0004(7)
C6 0.0225(9) 0.0196(9) 0.0204(9) 0.0032(7) 0.0032(7) 0.0006(7)
C7 0.0312(11) 0.0298(11) 0.0205(10) 0.0086(8) 0.0009(8) -0.0052(9)
C8 0.0433(13) 0.0345(12) 0.0166(9) 0.0010(8) 0.0090(9) -0.0053(10)
C9 0.0326(11) 0.0341(12) 0.0234(10) 0.0030(9) 0.0130(9) -0.0027(9)
C10 0.0208(9) 0.0271(10) 0.0204(9) 0.0017(8) 0.0089(7) -0.0006(8)
C11 0.0204(9) 0.0161(9) 0.0176(9) 0.0014(7) 0.0061(7) -0.0017(7)
C12 0.0185(8) 0.0152(8) 0.0170(8) 0.0004(7) 0.0060(7) 0.0006(7)
C13 0.0165(8) 0.0151(8) 0.0172(9) -0.0011(7) 0.0061(7) 0.0002(7)
C14 0.0202(9) 0.0179(9) 0.0213(9) -0.0013(7) 0.0084(7) -0.0028(7)
C15 0.0179(9) 0.0196(9) 0.0246(10) -0.0036(7) 0.0058(7) -0.0030(7)
C16 0.0169(9) 0.0178(9) 0.0204(9) -0.0037(7) 0.0043(7) 0.0007(7)
C17 0.0197(9) 0.0263(10) 0.0218(10) -0.0044(8) 0.0027(8) -0.0005(8)
C18 0.0235(10) 0.0306(11) 0.0174(9) -0.0023(8) 0.0022(8) 0.0026(8)
C19 0.0277(10) 0.0283(11) 0.0200(9) 0.0027(8) 0.0075(8) 0.0017(8)
C20 0.0209(9) 0.0228(10) 0.0215(9) 0.0005(7) 0.0065(8) -0.0012(7)
C21 0.0158(8) 0.0168(9) 0.0189(9) -0.0016(7) 0.0057(7) 0.0014(7)
C22 0.0142(8) 0.0144(8) 0.0179(8) -0.0018(6) 0.0069(7) 0.0001(6)
O1 0.0343(9) 0.0331(9) 0.0231(8) 0.0031(6) -0.0043(6) -0.0123(7)

loop_
_atom_type_symbol
_atom_type_description
_atom_type_scat_dispersion_real
_atom_type_scat_dispersion_imag
_atom_type_scat_source
C C 0.0033 0.0016 'International Tables Vol C Tables 4.2.6.8 and 6.1.1.4'
H H 0.0000 0.0000 'International Tables Vol C Tables 4.2.6.8 and 6.1.1.4'
O O 0.0106 0.0060 'International Tables Vol C Tables 4.2.6.8 and 6.1.1.4'

loop_
_geom_angle_atom_site_label_1
_geom_angle_atom_site_label_2
_geom_angle_atom_site_label_3
_geom_angle
C2 C1 H1 109.5
C2 C1 H2 109.5
H1 C1 H2 109.5
C2 C1 H3 109.5
H1 C1 H3 109.5
H2 C1 H3 109.5
C22 C2 C1 109.09(16)
C22 C2 C3 112.51(15)
C1 C2 C3 110.90(16)
C22 C2 H4 108.1
C1 C2 H4 108.1
C3 C2 H4 108.1
C4 C3 C2 111.20(16)
C4 C3 H5 109.4
C2 C3 H5 109.4
C4 C3 H6 109.4
C2 C3 H6 109.4
H5 C3 H6 108.0
C12 C4 C5 110.15(17)
C12 C4 C3 122.81(17)
C5 C4 C3 126.95(17)
O1 C5 C4 127.35(19)
O1 C5 C6 126.44(18)
C4 C5 C6 106.16(16)
C7 C6 C5 116.70(18)
C7 C6 C11 117.69(17)
C5 C6 C11 103.61(15)
C7 C6 H7 106.0
C5 C6 H7 106.0
C11 C6 H7 106.0
C8 C7 C6 113.21(18)
C8 C7 H8 108.9
C6 C7 H8 108.9
C8 C7 H9 108.9
C6 C7 H9 108.9
H8 C7 H9 107.7
C9 C8 C7 110.21(19)
C9 C8 H10 109.6
C7 C8 H10 109.6
C9 C8 H11 109.6
C7 C8 H11 109.6
H10 C8 H11 108.1
C8 C9 C10 109.69(18)
C8 C9 H12 109.7
C10 C9 H12 109.7
C8 C9 H13 109.7
C10 C9 H13 109.7
H12 C9 H13 108.2
C9 C10 C11 112.54(17)
C9 C10 H14 109.1
C11 C10 H14 109.1
C9 C10 H15 109.1
C11 C10 H15 109.1
H14 C10 H15 107.8
C12 C11 C10 110.63(16)
C12 C11 C6 101.89(15)
C10 C11 C6 111.97(16)
C12 C11 H16 110.7
C10 C11 H16 110.7
C6 C11 H16 110.7
C4 C12 C13 121.40(17)
C4 C12 C11 111.93(17)
C13 C12 C11 126.39(17)
C22 C13 C14 120.13(17)
C22 C13 C12 118.46(17)
C14 C13 C12 121.41(17)
C15 C14 C13 121.06(18)
C15 C14 H17 119.5
C13 C14 H17 119.5
C14 C15 C16 120.85(18)
C14 C15 H18 119.6
C16 C15 H18 119.6
C15 C16 C17 121.22(18)
C15 C16 C21 119.01(17)
C17 C16 C21 119.77(18)
C18 C17 C16 120.95(19)
C18 C17 H19 119.5
C16 C17 H19 119.5
C17 C18 C19 119.67(19)
C17 C18 H20 120.2
C19 C18 H20 120.2
C20 C19 C18 120.82(19)
C20 C19 H21 119.6
C18 C19 H21 119.6
C19 C20 C21 121.30(19)
C19 C20 H22 119.4
C21 C20 H22 119.4
C20 C21 C16 117.49(17)
C20 C21 C22 122.92(17)
C16 C21 C22 119.59(17)
C13 C22 C21 119.36(17)
C13 C22 C2 120.11(16)
C21 C22 C2 120.35(16)

loop_
_geom_bond_atom_site_label_1
_geom_bond_atom_site_label_2
_geom_bond_distance
C1 C2 1.532(3)
C1 H1 0.9800
C1 H2 0.9800
C1 H3 0.9800
C2 C22 1.523(2)
C2 C3 1.540(3)
C2 H4 1.0000
C3 C4 1.490(3)
C3 H5 0.9900
C3 H6 0.9900
C4 C12 1.341(3)
C4 C5 1.473(3)
C5 O1 1.218(3)
C5 C6 1.525(3)
C6 C7 1.523(3)
C6 C11 1.552(3)
C6 H7 1.0000
C7 C8 1.521(3)
C7 H8 0.9900
C7 H9 0.9900
C8 C9 1.518(3)
C8 H10 0.9900
C8 H11 0.9900
C9 C10 1.530(3)
C9 H12 0.9900
C9 H13 0.9900
C10 C11 1.542(3)
C10 H14 0.9900
C10 H15 0.9900
C11 C12 1.519(3)
C11 H16 1.0000
C12 C13 1.467(3)
C13 C22 1.395(3)
C13 C14 1.418(3)
C14 C15 1.365(3)
C14 H17 0.9500
C15 C16 1.418(3)
C15 H18 0.9500
C16 C17 1.420(3)
C16 C21 1.427(3)
C17 C18 1.369(3)
C17 H19 0.9500
C18 C19 1.408(3)
C18 H20 0.9500
C19 C20 1.373(3)
C19 H21 0.9500
C20 C21 1.423(3)
C20 H22 0.9500
C21 C22 1.435(3)

loop_
_geom_torsion_atom_site_label_1
_geom_torsion_atom_site_label_2
_geom_torsion_atom_site_label_3
_geom_torsion_atom_site_label_4
_geom_torsion
C22 C2 C3 C4 41.6(2)
C1 C2 C3 C4 -80.89(19)
C2 C3 C4 C12 -28.7(3)
C2 C3 C4 C5 155.08(18)
C12 C4 C5 O1 -170.6(2)
C3 C4 C5 O1 6.1(3)
C12 C4 C5 C6 12.0(2)
C3 C4 C5 C6 -171.31(18)
O1 C5 C6 C7 28.8(3)
C4 C5 C6 C7 -153.72(18)
O1 C5 C6 C11 159.9(2)
C4 C5 C6 C11 -22.7(2)
C5 C6 C7 C8 83.9(2)
C11 C6 C7 C8 -40.3(3)
C6 C7 C8 C9 52.7(2)
C7 C8 C9 C10 -63.2(2)
C8 C9 C10 C11 60.5(2)
C9 C10 C11 C12 -158.69(17)
C9 C10 C11 C6 -45.8(2)
C7 C6 C11 C12 154.51(18)
C5 C6 C11 C12 24.04(19)
C7 C6 C11 C10 36.3(2)
C5 C6 C11 C10 -94.20(19)
C5 C4 C12 C13 178.62(16)
C3 C4 C12 C13 1.8(3)
C5 C4 C12 C11 4.4(2)
C3 C4 C12 C11 -172.38(17)
C10 C11 C12 C4 100.8(2)
C6 C11 C12 C4 -18.4(2)
C10 C11 C12 C13 -73.1(2)
C6 C11 C12 C13 167.72(18)
C4 C12 C13 C22 11.0(3)
C11 C12 C13 C22 -175.66(17)
C4 C12 C13 C14 -168.44(18)
C11 C12 C13 C14 4.9(3)
C22 C13 C14 C15 -0.6(3)
C12 C13 C14 C15 178.82(18)
C13 C14 C15 C16 0.3(3)
C14 C15 C16 C17 -179.66(19)
C14 C15 C16 C21 0.2(3)
C15 C16 C17 C18 179.40(19)
C21 C16 C17 C18 -0.5(3)
C16 C17 C18 C19 0.2(3)
C17 C18 C19 C20 0.3(3)
C18 C19 C20 C21 -0.7(3)
C19 C20 C21 C16 0.4(3)
C19 C20 C21 C22 -178.80(19)
C15 C16 C21 C20 -179.73(17)
C17 C16 C21 C20 0.1(3)
C15 C16 C21 C22 -0.5(3)
C17 C16 C21 C22 179.39(17)
C14 C13 C22 C21 0.4(3)
C12 C13 C22 C21 -179.12(16)
C14 C13 C22 C2 -174.78(17)
C12 C13 C22 C2 5.7(3)
C20 C21 C22 C13 179.39(17)
C16 C21 C22 C13 0.2(3)
C20 C21 C22 C2 -5.5(3)
C16 C21 C22 C2 175.33(16)
C1 C2 C22 C13 91.1(2)
C3 C2 C22 C13 -32.4(2)
C1 C2 C22 C21 -84.0(2)
C3 C2 C22 C21 152.52(17)
